data_1548273
loop_
_publ_author_name
'Tong-Liang Hu'
'Hailong Wang'
'Bin Li'
'Rajamani Krishna'
'Hui Wu'
'Wei Zhou'
'Yunfeng Zhao'
'Yu Han'
'Xue Wang'
'Weidong Zhu'
'Zizhu Yao'
'Shengchang Xiang'
'Banglin Chen'

_publ_section_title
;
 Microporous metal-organic framework with dual functionalities for highly
 efficient removal of acetylene from ethylene/acetylene mixtures
;
_journal_name_full 'Nature Communications'
_journal_page_first 7328
_journal_paper_doi 10.1038/ncomms8328
_journal_volume 6
_journal_year 2015
_chemical_formula_sum 'C9 H5 Cu N5 O4'
_chemical_formula_weight 310.72
_space_group_IT_number 60
_symmetry_cell_setting orthorhombic
_symmetry_space_group_name_Hall '-P 2n 2ab'
_symmetry_space_group_name_H-M 'P b c n'
_atom_sites_solution_hydrogens geom
_atom_sites_solution_primary direct
_atom_sites_solution_secondary difmap
_cell_angle_alpha 90.00
_cell_angle_beta 90.00
_cell_angle_gamma 90.00
_cell_formula_units_Z 8
_cell_length_a 12.1905(11)
_cell_length_b 14.4177(13)
_cell_length_c 20.4894(19)
_cell_measurement_reflns_used 3168
_cell_measurement_temperature 100.33(10)
_cell_measurement_theta_max 72.1070
_cell_measurement_theta_min 4.2560
_cell_volume 3601.2(6)
_computing_cell_refinement
;
CrysAlisPro, Agilent Technologies,
Version 1.171.37.35 (release 13-08-2014 CrysAlis171 .NET)
(compiled Aug 13 2014,18:06:01)
;
_computing_data_collection
;
CrysAlisPro, Agilent Technologies,
Version 1.171.37.35 (release 13-08-2014 CrysAlis171 .NET)
(compiled Aug 13 2014,18:06:01)
;
_computing_data_reduction
;
CrysAlisPro, Agilent Technologies,
Version 1.171.37.35 (release 13-08-2014 CrysAlis171 .NET)
(compiled Aug 13 2014,18:06:01)
;
_computing_molecular_graphics 'Bruker SHELXTL'
_computing_publication_material 'Bruker SHELXTL'
_computing_structure_refinement 'SHELXL-97 (Sheldrick, 1997)'
_computing_structure_solution 'SHELXS-97 (Sheldrick, 1990)'
_diffrn_ambient_environment air
_diffrn_ambient_temperature 100.33(10)
_diffrn_detector 'CCD plate'
_diffrn_detector_area_resol_mean 10.5148
_diffrn_detector_type Atlas
_diffrn_measured_fraction_theta_full 1.000
_diffrn_measured_fraction_theta_max 1.000
_diffrn_measurement_device 'four-circle diffractometer'
_diffrn_measurement_device_type 'SuperNova, Dual, Cu at zero, Atlas'
_diffrn_measurement_method '\w scans'
_diffrn_radiation_monochromator mirror
_diffrn_radiation_probe x-ray
_diffrn_radiation_type 'Cu K\a'
_diffrn_radiation_wavelength 1.54184
_diffrn_reflns_av_R_equivalents 0.0000
_diffrn_reflns_av_sigmaI/netI 0.0732
_diffrn_reflns_limit_h_max 14
_diffrn_reflns_limit_h_min 0
_diffrn_reflns_limit_k_max 17
_diffrn_reflns_limit_k_min 0
_diffrn_reflns_limit_l_max 24
_diffrn_reflns_limit_l_min 0
_diffrn_reflns_number 3222
_diffrn_reflns_theta_full 67.07
_diffrn_reflns_theta_max 67.07
_diffrn_reflns_theta_min 4.32
_diffrn_source 'sealed X-ray tube'
_diffrn_source_type 'SuperNova (Cu) X-ray Source'
_diffrn_standards_decay_% none
_diffrn_standards_interval_count 1
_diffrn_standards_interval_time 12.5000
_diffrn_standards_number 39044
_exptl_absorpt_coefficient_mu 1.858
_exptl_absorpt_correction_T_max 1.00000
_exptl_absorpt_correction_T_min 0.47184
_exptl_absorpt_correction_type multi-scan
_exptl_absorpt_process_details
;
CrysAlisPro, Agilent Technologies,
Version 1.171.37.35 (release 13-08-2014 CrysAlis171 .NET)
(compiled Aug 13 2014,18:06:01)
Empirical absorption correction using spherical harmonics,
 implemented in SCALE3 ABSPACK scaling algorithm.
;
_exptl_crystal_colour green
_exptl_crystal_density_diffrn 1.146
_exptl_crystal_density_meas ?
_exptl_crystal_density_method 'not measured'
_exptl_crystal_description block
_exptl_crystal_F_000 1240
_exptl_crystal_size_max 0.15
_exptl_crystal_size_mid 0.10
_exptl_crystal_size_min 0.08
_refine_diff_density_max 2.187
_refine_diff_density_min -0.822
_refine_diff_density_rms 0.157
_refine_ls_extinction_method none
_refine_ls_goodness_of_fit_ref 0.961
_refine_ls_hydrogen_treatment constr
_refine_ls_matrix_type full
_refine_ls_number_parameters 172
_refine_ls_number_reflns 3222
_refine_ls_number_restraints 0
_refine_ls_restrained_S_all 0.961
_refine_ls_R_factor_all 0.1106
_refine_ls_R_factor_gt 0.0871
_refine_ls_shift/su_max 0.000
_refine_ls_shift/su_mean 0.000
_refine_ls_structure_factor_coef Fsqd
_refine_ls_weighting_details 'calc w=1/[\s^2^(Fo^2^)+(0.1795P)^2^+0.0000P] where P=(Fo^2^+2Fc^2^)/3'
_refine_ls_weighting_scheme calc
_refine_ls_wR_factor_gt 0.2303
_refine_ls_wR_factor_ref 0.2569
_reflns_number_gt 1994
_reflns_number_total 3222
_reflns_threshold_expression >2sigma(I)
_cod_data_source_file ncomms8328-s2.cif
_cod_data_source_block UTSA-100
_cod_depositor_comments
;
The following automatic conversions were performed:

'_exptl_crystal_density_meas' value 'none' was changed to '?' - the
value is perceived as not measured.

Automatic conversion script
Id: cif_fix_values 5376 2017-05-30 11:51:03Z andrius 
;
_cod_original_sg_symbol_H-M 'P bc n '
_cod_database_code 1548273

loop_
_symmetry_equiv_pos_as_xyz
'x, y, z'
'-x+1/2, -y+1/2, z+1/2'
'x+1/2, -y+1/2, -z'
'-x, y, -z+1/2'
'-x, -y, -z'
'x-1/2, y-1/2, -z-1/2'
'-x-1/2, y-1/2, z'
'x, -y, z-1/2'

loop_
_atom_site_label
_atom_site_type_symbol
_atom_site_fract_x
_atom_site_fract_y
_atom_site_fract_z
_atom_site_U_iso_or_equiv
_atom_site_adp_type
_atom_site_occupancy
_atom_site_symmetry_multiplicity
_atom_site_calc_flag
_atom_site_refinement_flags
_atom_site_disorder_assembly
_atom_site_disorder_group
C1 C 0.1411(5) 0.3672(4) 0.4462(3) 0.0378(13) Uani 1 1 d . . .
C2 C 0.2430(5) 0.3752(4) 0.5559(3) 0.0426(15) Uani 1 1 d . . .
C3 C 0.1758(5) 0.4420(5) 0.5885(3) 0.0471(16) Uani 1 1 d . . .
H3 H 0.1298 0.4818 0.5655 0.057 Uiso 1 1 calc R . .
C4 C 0.1825(5) 0.4448(4) 0.6561(3) 0.0388(14) Uani 1 1 d . . .
C5 C 0.2511(4) 0.3823(4) 0.6896(3) 0.0381(13) Uani 1 1 d . . .
H5 H 0.2529 0.3829 0.7349 0.046 Uiso 1 1 calc R . .
C6 C 0.3149(5) 0.3210(4) 0.6562(3) 0.0375(13) Uani 1 1 d . . .
C7 C 0.3113(5) 0.3203(5) 0.5882(3) 0.0449(15) Uani 1 1 d . . .
H7 H 0.3575 0.2807 0.5652 0.054 Uiso 1 1 calc R . .
C8 C 0.3864(5) 0.2553(4) 0.6932(3) 0.0349(13) Uani 1 1 d . . .
C9 C 0.1124(5) 0.5133(4) 0.6932(3) 0.0326(12) Uani 1 1 d . . .
Cu1 Cu 0.07196(6) 0.63494(5) 0.79985(4) 0.0278(3) Uani 1 1 d . . .
N1 N 0.1767(4) 0.3649(3) 0.3860(2) 0.0353(11) Uani 1 1 d . . .
N2 N 0.2898(5) 0.3675(4) 0.3872(3) 0.0546(16) Uani 1 1 d . . .
N3 N 0.3254(5) 0.3703(4) 0.4463(3) 0.0492(14) Uani 1 1 d . . .
N4 N 0.2315(5) 0.3706(3) 0.4861(2) 0.0445(13) Uani 1 1 d . . .
N5 N 0.0362(5) 0.3666(4) 0.4690(3) 0.0614(17) Uani 1 1 d . . .
H5B H -0.0179 0.3643 0.4421 0.074 Uiso 1 1 calc R . .
H5A H 0.0240 0.3684 0.5104 0.074 Uiso 1 1 calc R . .
O1 O 0.4696(3) 0.2246(3) 0.66187(19) 0.0412(10) Uani 1 1 d . . .
O2 O 0.1443(3) 0.7331(3) 0.74834(19) 0.0403(10) Uani 1 1 d . . .
O3 O 0.1460(3) 0.5386(3) 0.74760(19) 0.0384(9) Uani 1 1 d . . .
O4 O 0.0258(3) 0.5390(3) 0.66489(19) 0.0402(10) Uani 1 1 d . . .

loop_
_atom_site_aniso_label
_atom_site_aniso_U_11
_atom_site_aniso_U_22
_atom_site_aniso_U_33
_atom_site_aniso_U_23
_atom_site_aniso_U_13
_atom_site_aniso_U_12
C1 0.037(3) 0.043(3) 0.033(3) -0.004(2) -0.008(2) 0.015(3)
C2 0.046(3) 0.055(4) 0.026(3) 0.003(2) -0.006(2) 0.021(3)
C3 0.064(4) 0.049(4) 0.029(3) -0.007(3) -0.012(3) 0.021(3)
C4 0.056(4) 0.034(3) 0.027(3) 0.003(2) -0.005(2) 0.007(3)
C5 0.032(3) 0.065(4) 0.018(3) 0.001(2) -0.0036(19) 0.011(3)
C6 0.049(3) 0.028(3) 0.036(3) 0.005(2) -0.001(2) 0.004(2)
C7 0.053(4) 0.044(4) 0.037(3) -0.006(3) 0.007(3) 0.007(3)
C8 0.040(3) 0.023(3) 0.041(4) -0.005(2) -0.002(2) 0.005(2)
C9 0.048(3) 0.026(3) 0.024(3) -0.001(2) -0.003(2) 0.007(2)
Cu1 0.0323(5) 0.0260(5) 0.0250(5) 0.0000(3) 0.0012(3) -0.0005(3)
N1 0.038(3) 0.047(3) 0.021(2) -0.0002(19) -0.0006(18) 0.008(2)
N2 0.065(4) 0.068(4) 0.031(3) 0.000(2) -0.004(3) 0.031(3)
N3 0.051(3) 0.069(4) 0.027(3) -0.001(2) -0.005(2) 0.019(3)
N4 0.060(3) 0.053(3) 0.021(3) -0.0029(19) 0.001(2) 0.030(3)
N5 0.045(3) 0.099(5) 0.041(3) -0.007(3) -0.004(3) 0.001(3)
O1 0.044(2) 0.048(2) 0.032(2) 0.0050(17) 0.0016(17) 0.0158(19)
O2 0.053(2) 0.041(2) 0.027(2) 0.0064(16) -0.0047(18) -0.0108(19)
O3 0.045(2) 0.033(2) 0.037(2) -0.0055(16) -0.0046(18) 0.0098(17)
O4 0.045(2) 0.041(2) 0.035(2) -0.0151(17) -0.0042(18) 0.0149(19)

loop_
_atom_type_symbol
_atom_type_description
_atom_type_scat_dispersion_real
_atom_type_scat_dispersion_imag
_atom_type_scat_source
C C 0.0181 0.0091 'International Tables Vol C Tables 4.2.6.8 and 6.1.1.4'
H H 0.0000 0.0000 'International Tables Vol C Tables 4.2.6.8 and 6.1.1.4'
Cu Cu -1.9646 0.5888 'International Tables Vol C Tables 4.2.6.8 and 6.1.1.4'
N N 0.0311 0.0180 'International Tables Vol C Tables 4.2.6.8 and 6.1.1.4'
O O 0.0492 0.0322 'International Tables Vol C Tables 4.2.6.8 and 6.1.1.4'

loop_
_geom_angle_atom_site_label_1
_geom_angle_atom_site_label_2
_geom_angle_atom_site_label_3
_geom_angle
_geom_angle_site_symmetry_1
_geom_angle_site_symmetry_3
N1 C1 N5 129.4(5) . .
N1 C1 N4 107.2(5) . .
N5 C1 N4 123.3(6) . .
C7 C2 C3 122.0(6) . .
C7 C2 N4 122.0(5) . .
C3 C2 N4 116.0(5) . .
C4 C3 C2 116.8(5) . .
C4 C3 H3 121.6 . .
C2 C3 H3 121.6 . .
C3 C4 C5 120.2(5) . .
C3 C4 C9 119.2(5) . .
C5 C4 C9 120.6(5) . .
C6 C5 C4 120.7(6) . .
C6 C5 H5 119.6 . .
C4 C5 H5 119.6 . .
C5 C6 C7 119.2(5) . .
C5 C6 C8 119.3(5) . .
C7 C6 C8 121.4(5) . .
C2 C7 C6 120.9(6) . .
C2 C7 H7 119.5 . .
C6 C7 H7 119.5 . .
O2 C8 O1 127.6(5) 7_655 .
O2 C8 C6 117.0(5) 7_655 .
O1 C8 C6 115.2(5) . .
O3 C9 O4 127.1(5) . .
O3 C9 C4 117.2(5) . .
O4 C9 C4 115.7(5) . .
O1 Cu1 O4 86.05(19) 6_567 4_556
O1 Cu1 O3 166.61(17) 6_567 .
O4 Cu1 O3 88.92(18) 4_556 .
O1 Cu1 O2 91.45(18) 6_567 .
O4 Cu1 O2 166.69(17) 4_556 .
O3 Cu1 O2 90.60(19) . .
O1 Cu1 N1 92.75(18) 6_567 8_566
O4 Cu1 N1 93.35(17) 4_556 8_566
O3 Cu1 N1 99.93(17) . 8_566
O2 Cu1 N1 99.83(17) . 8_566
O1 Cu1 Cu1 83.61(12) 6_567 4_556
O4 Cu1 Cu1 83.32(12) 4_556 4_556
O3 Cu1 Cu1 83.48(12) . 4_556
O2 Cu1 Cu1 83.42(12) . 4_556
N1 Cu1 Cu1 175.21(13) 8_566 4_556
C1 N1 N2 108.3(5) . .
C1 N1 Cu1 124.7(4) . 8_565
N2 N1 Cu1 126.8(4) . 8_565
N3 N2 N1 110.7(5) . .
N2 N3 N4 105.7(5) . .
C1 N4 N3 108.0(5) . .
C1 N4 C2 132.2(6) . .
N3 N4 C2 119.8(5) . .
C1 N5 H5B 120.0 . .
C1 N5 H5A 120.0 . .
H5B N5 H5A 120.0 . .
C8 O1 Cu1 122.1(4) . 6_657
C8 O2 Cu1 122.8(4) 7_665 .
C9 O3 Cu1 122.9(4) . .
C9 O4 Cu1 123.1(3) . 4_556

loop_
_geom_bond_atom_site_label_1
_geom_bond_atom_site_label_2
_geom_bond_distance
_geom_bond_site_symmetry_2
C1 N1 1.308(8) .
C1 N5 1.361(9) .
C1 N4 1.372(8) .
C2 C7 1.326(8) .
C2 C3 1.431(8) .
C2 N4 1.440(8) .
C3 C4 1.388(8) .
C3 H3 0.9300 .
C4 C5 1.408(7) .
C4 C9 1.511(8) .
C5 C6 1.361(8) .
C5 H5 0.9300 .
C6 C7 1.394(8) .
C6 C8 1.493(8) .
C7 H7 0.9300 .
C8 O2 1.232(7) 7_655
C8 O1 1.280(7) .
C9 O3 1.242(6) .
C9 O4 1.260(7) .
Cu1 O1 1.961(4) 6_567
Cu1 O4 1.964(4) 4_556
Cu1 O3 1.973(4) .
Cu1 O2 1.973(4) .
Cu1 N1 2.178(5) 8_566
Cu1 Cu1 2.6927(15) 4_556
N1 N2 1.380(8) .
N1 Cu1 2.178(5) 8_565
N2 N3 1.288(8) .
N3 N4 1.405(7) .
N5 H5B 0.8600 .
N5 H5A 0.8600 .
O1 Cu1 1.961(4) 6_657
O2 C8 1.232(7) 7_665
O4 Cu1 1.964(4) 4_556

loop_
_geom_hbond_atom_site_label_D
_geom_hbond_atom_site_label_H
_geom_hbond_atom_site_label_A
_geom_hbond_distance_DH
_geom_hbond_distance_HA
_geom_hbond_distance_DA
_geom_hbond_angle_DHA
_geom_hbond_site_symmetry_A
N5 H5B O1 0.86 2.49 3.096(7) 127.9 3_456
N5 H5B O4 0.86 2.60 3.156(7) 123.3 5_566

loop_
_geom_torsion_atom_site_label_1
_geom_torsion_atom_site_label_2
_geom_torsion_atom_site_label_3
_geom_torsion_atom_site_label_4
_geom_torsion
_geom_torsion_site_symmetry_1
_geom_torsion_site_symmetry_2
_geom_torsion_site_symmetry_3
_geom_torsion_site_symmetry_4
C7 C2 C3 C4 -2.1(10) . . . .
N4 C2 C3 C4 177.4(6) . . . .
C2 C3 C4 C5 -1.4(10) . . . .
C2 C3 C4 C9 -179.3(6) . . . .
C3 C4 C5 C6 2.6(9) . . . .
C9 C4 C5 C6 -179.5(6) . . . .
C4 C5 C6 C7 -0.3(9) . . . .
C4 C5 C6 C8 -179.7(5) . . . .
C3 C2 C7 C6 4.5(11) . . . .
N4 C2 C7 C6 -175.0(6) . . . .
C5 C6 C7 C2 -3.3(10) . . . .
C8 C6 C7 C2 176.1(6) . . . .
C5 C6 C8 O2 27.9(8) . . . 7_655
C7 C6 C8 O2 -151.5(6) . . . 7_655
C5 C6 C8 O1 -156.0(6) . . . .
C7 C6 C8 O1 24.6(8) . . . .
C3 C4 C9 O3 -154.4(6) . . . .
C5 C4 C9 O3 27.7(8) . . . .
C3 C4 C9 O4 25.2(9) . . . .
C5 C4 C9 O4 -152.8(6) . . . .
N5 C1 N1 N2 179.6(6) . . . .
N4 C1 N1 N2 -0.5(7) . . . .
N5 C1 N1 Cu1 2.9(9) . . . 8_565
N4 C1 N1 Cu1 -177.2(3) . . . 8_565
C1 N1 N2 N3 0.8(8) . . . .
Cu1 N1 N2 N3 177.4(4) 8_565 . . .
N1 N2 N3 N4 -0.7(7) . . . .
N1 C1 N4 N3 0.1(6) . . . .
N5 C1 N4 N3 180.0(6) . . . .
N1 C1 N4 C2 179.3(5) . . . .
N5 C1 N4 C2 -0.8(10) . . . .
N2 N3 N4 C1 0.4(6) . . . .
N2 N3 N4 C2 -178.9(5) . . . .
C7 C2 N4 C1 132.5(7) . . . .
C3 C2 N4 C1 -47.1(10) . . . .
C7 C2 N4 N3 -48.5(9) . . . .
C3 C2 N4 N3 132.0(6) . . . .
O2 C8 O1 Cu1 -2.6(9) 7_655 . . 6_657
C6 C8 O1 Cu1 -178.2(4) . . . 6_657
O1 Cu1 O2 C8 -89.2(5) 6_567 . . 7_665
O4 Cu1 O2 C8 -10.2(11) 4_556 . . 7_665
O3 Cu1 O2 C8 77.6(5) . . . 7_665
N1 Cu1 O2 C8 177.8(5) 8_566 . . 7_665
Cu1 Cu1 O2 C8 -5.8(5) 4_556 . . 7_665
O4 C9 O3 Cu1 -4.6(9) . . . .
C4 C9 O3 Cu1 174.9(4) . . . .
O1 Cu1 O3 C9 17.6(10) 6_567 . . .
O4 Cu1 O3 C9 85.4(5) 4_556 . . .
O2 Cu1 O3 C9 -81.3(5) . . . .
N1 Cu1 O3 C9 178.7(4) 8_566 . . .
Cu1 Cu1 O3 C9 2.0(4) 4_556 . . .
O3 C9 O4 Cu1 4.6(9) . . . 4_556
C4 C9 O4 Cu1 -174.9(4) . . . 4_556

loop_
_platon_squeeze_void_nr
_platon_squeeze_void_average_x
_platon_squeeze_void_average_y
_platon_squeeze_void_average_z
_platon_squeeze_void_volume
_platon_squeeze_void_count_electrons
_platon_squeeze_void_content
1 -0.008 0.008 -0.002 1846 1093 ' '
